data_7132822
loop_
_publ_author_name
'Zhou, Hongxun'
'Li, Lijun'
'Yan, Qinqin'
'Ma, Jinyue'
'Wang, Ying'
'Gao, Yongjun'
'Liu, Zhong-Quan'
'Li, Zejiang'

_publ_section_title
;
 Metal-free radical bicyclization/chloroalkylarylation of 1,6-enynes with
 chloroalkanes.
;
_journal_issue 29
_journal_name_full 'Chemical communications (Cambridge, England)'
_journal_page_first 3938
_journal_page_last 3941
_journal_paper_doi 10.1039/d4cc00651h
_journal_volume 60
_journal_year 2024
_chemical_formula_sum 'C20 H15 Cl3 O2'
_chemical_formula_weight 393.67
_space_group_crystal_system monoclinic
_space_group_IT_number 14
_space_group_name_Hall '-P 2ybc'
_space_group_name_H-M_alt 'P 1 21/c 1'
_atom_sites_solution_hydrogens geom
_audit_creation_method SHELXL-2018/3
_audit_update_record
;
2024-02-03 deposited with the CCDC.	2024-03-08 downloaded from the CCDC.
;
_cell_angle_alpha 90
_cell_angle_beta 104.319(6)
_cell_angle_gamma 90
_cell_formula_units_Z 4
_cell_length_a 10.8147(18)
_cell_length_b 9.8903(15)
_cell_length_c 16.969(3)
_cell_measurement_reflns_used 9843
_cell_measurement_temperature 273(2)
_cell_measurement_theta_max 29.95
_cell_measurement_theta_min 2.40
_cell_volume 1758.6(5)
_computing_structure_refinement 'SHELXL-2018/3 (Sheldrick, 2018)'
_computing_structure_solution 'SHELXT 2018/2 (Sheldrick, 2018)'
_diffrn_ambient_temperature 273(2)
_diffrn_measured_fraction_theta_full 0.999
_diffrn_measured_fraction_theta_max 0.996
_diffrn_radiation_type MoK\a
_diffrn_radiation_wavelength 0.71073
_diffrn_reflns_av_R_equivalents 0.0578
_diffrn_reflns_av_unetI/netI 0.0355
_diffrn_reflns_Laue_measured_fraction_full 0.999
_diffrn_reflns_Laue_measured_fraction_max 0.996
_diffrn_reflns_limit_h_max 15
_diffrn_reflns_limit_h_min -15
_diffrn_reflns_limit_k_max 13
_diffrn_reflns_limit_k_min -13
_diffrn_reflns_limit_l_max 23
_diffrn_reflns_limit_l_min -23
_diffrn_reflns_number 47379
_diffrn_reflns_point_group_measured_fraction_full 0.999
_diffrn_reflns_point_group_measured_fraction_max 0.996
_diffrn_reflns_theta_full 25.242
_diffrn_reflns_theta_max 30.082
_diffrn_reflns_theta_min 1.943
_exptl_absorpt_coefficient_mu 0.532
_exptl_crystal_colour colourless
_exptl_crystal_density_diffrn 1.487
_exptl_crystal_description prism
_exptl_crystal_F_000 808
_exptl_crystal_size_max 0.390
_exptl_crystal_size_mid 0.240
_exptl_crystal_size_min 0.190
_refine_diff_density_max 0.550
_refine_diff_density_min -0.233
_refine_diff_density_rms 0.081
_refine_ls_extinction_method none
_refine_ls_goodness_of_fit_ref 1.151
_refine_ls_hydrogen_treatment constr
_refine_ls_matrix_type full
_refine_ls_number_parameters 226
_refine_ls_number_reflns 5146
_refine_ls_number_restraints 0
_refine_ls_restrained_S_all 1.151
_refine_ls_R_factor_all 0.0630
_refine_ls_R_factor_gt 0.0528
_refine_ls_shift/su_max 0.000
_refine_ls_shift/su_mean 0.000
_refine_ls_structure_factor_coef Fsqd
_refine_ls_weighting_details 'w=1/[\s^2^(Fo^2^)+(0.0529P)^2^+0.7389P] where P=(Fo^2^+2Fc^2^)/3'
_refine_ls_weighting_scheme calc
_refine_ls_wR_factor_gt 0.1236
_refine_ls_wR_factor_ref 0.1314
_reflns_Friedel_coverage 0.000
_reflns_number_gt 4360
_reflns_number_total 5146
_reflns_threshold_expression 'I > 2\s(I)'
_cod_data_source_file d4cc00651h2.cif
_cod_data_source_block mo_Z_354_0m
_cod_depositor_comments 'Adding full bibliography for 7132822--7132824.cif.'
_cod_original_sg_symbol_H-M 'P 21/c'
_cod_database_code 7132822
_shelx_shelxl_version_number 2018/3
_shelx_space_group_comment
;
The symmetry employed for this shelxl refinement is uniquely defined
by the following loop, which should always be used as a source of
symmetry information in preference to the above space-group names.
They are only intended as comments.
;
_shelx_estimated_absorpt_t_min 0.819
_shelx_estimated_absorpt_t_max 0.906

loop_
_space_group_symop_operation_xyz
'x, y, z'
'-x, y+1/2, -z+1/2'
'-x, -y, -z'
'x, -y-1/2, z-1/2'

loop_
_atom_site_label
_atom_site_type_symbol
_atom_site_fract_x
_atom_site_fract_y
_atom_site_fract_z
_atom_site_U_iso_or_equiv
_atom_site_adp_type
_atom_site_occupancy
_atom_site_site_symmetry_order
_atom_site_calc_flag
_atom_site_refinement_flags_posn
_atom_site_refinement_flags_adp
_atom_site_refinement_flags_occupancy
_atom_site_disorder_assembly
_atom_site_disorder_group
C1 C 0.1648(2) 0.56377(19) 0.29961(13) 0.0452(4) Uani 1 1 d . . . . .
C2 C 0.20827(15) 0.41753(16) 0.29642(10) 0.0323(3) Uani 1 1 d . . . . .
C3 C 0.35136(15) 0.43278(16) 0.31717(10) 0.0318(3) Uani 1 1 d . . . . .
C4 C 0.38097(19) 0.57906(18) 0.30661(14) 0.0441(4) Uani 1 1 d . . . . .
H4A H 0.452192 0.608999 0.349909 0.053 Uiso 1 1 calc R U . . .
H4B H 0.401488 0.593810 0.254766 0.053 Uiso 1 1 calc R U . . .
C5 C 0.17240(17) 0.33415(18) 0.36389(11) 0.0373(4) Uani 1 1 d . . . . .
H5A H 0.191099 0.385388 0.414191 0.045 Uiso 1 1 calc R U . . .
H5B H 0.081758 0.314251 0.348946 0.045 Uiso 1 1 calc R U . . .
C6 C 0.24765(16) 0.20417(16) 0.37582(10) 0.0315(3) Uani 1 1 d . . . . .
C7 C 0.19304(17) 0.08329(19) 0.39060(11) 0.0392(4) Uani 1 1 d . . . . .
H7 H 0.107529 0.081232 0.391742 0.047 Uiso 1 1 calc R U . . .
C8 C 0.2642(2) -0.03472(19) 0.40372(13) 0.0449(4) Uani 1 1 d . . . . .
H8 H 0.226421 -0.115627 0.413115 0.054 Uiso 1 1 calc R U . . .
C9 C 0.39158(19) -0.03165(18) 0.40280(12) 0.0427(4) Uani 1 1 d . . . . .
H9 H 0.439766 -0.110549 0.412264 0.051 Uiso 1 1 calc R U . . .
C10 C 0.44792(16) 0.08835(17) 0.38784(11) 0.0356(3) Uani 1 1 d . . . . .
H10 H 0.533796 0.089551 0.387563 0.043 Uiso 1 1 calc R U . . .
C11 C 0.37678(15) 0.20716(16) 0.37322(9) 0.0293(3) Uani 1 1 d . . . . .
C12 C 0.43164(14) 0.33712(16) 0.35474(10) 0.0297(3) Uani 1 1 d . . . . .
C13 C 0.57167(15) 0.36053(16) 0.37694(10) 0.0322(3) Uani 1 1 d . . . . .
C14 C 0.64429(18) 0.34449(19) 0.45650(11) 0.0401(4) Uani 1 1 d . . . . .
H14 H 0.605520 0.314909 0.496577 0.048 Uiso 1 1 calc R U . . .
C15 C 0.77396(19) 0.3723(2) 0.47638(13) 0.0482(5) Uani 1 1 d . . . . .
H15 H 0.821418 0.362057 0.529787 0.058 Uiso 1 1 calc R U . . .
C16 C 0.83304(18) 0.4151(2) 0.41744(15) 0.0515(5) Uani 1 1 d . . . . .
H16 H 0.920071 0.433527 0.431130 0.062 Uiso 1 1 calc R U . . .
C17 C 0.7629(2) 0.4304(2) 0.33820(15) 0.0534(5) Uani 1 1 d . . . . .
H17 H 0.802331 0.459012 0.298239 0.064 Uiso 1 1 calc R U . . .
C18 C 0.63302(18) 0.4030(2) 0.31850(12) 0.0425(4) Uani 1 1 d . . . . .
H18 H 0.586091 0.413257 0.264968 0.051 Uiso 1 1 calc R U . . .
C19 C 0.13900(15) 0.34940(17) 0.21567(10) 0.0342(3) Uani 1 1 d . . . . .
H19A H 0.147299 0.252468 0.223989 0.041 Uiso 1 1 calc R U . . .
H19B H 0.048987 0.370549 0.206545 0.041 Uiso 1 1 calc R U . . .
C20 C 0.17703(15) 0.38085(18) 0.13741(11) 0.0364(4) Uani 1 1 d . . . . .
Cl1 Cl 0.06149(5) 0.30582(7) 0.05620(3) 0.05955(17) Uani 1 1 d . . . . .
Cl2 Cl 0.18049(5) 0.55661(5) 0.11783(3) 0.05234(15) Uani 1 1 d . . . . .
Cl3 Cl 0.32816(5) 0.31173(6) 0.13688(4) 0.05339(15) Uani 1 1 d . . . . .
O1 O 0.26479(15) 0.64992(14) 0.30987(10) 0.0540(4) Uani 1 1 d . . . . .
O2 O 0.05923(16) 0.60228(17) 0.29659(12) 0.0649(5) Uani 1 1 d . . . . .

loop_
_atom_site_aniso_label
_atom_site_aniso_U_11
_atom_site_aniso_U_22
_atom_site_aniso_U_33
_atom_site_aniso_U_23
_atom_site_aniso_U_13
_atom_site_aniso_U_12
C1 0.0468(10) 0.0353(9) 0.0522(11) 0.0015(8) 0.0098(9) 0.0112(8)
C2 0.0283(7) 0.0296(7) 0.0380(8) 0.0023(6) 0.0065(6) 0.0044(6)
C3 0.0297(7) 0.0295(7) 0.0340(8) 0.0004(6) 0.0037(6) -0.0022(6)
C4 0.0424(10) 0.0291(8) 0.0567(11) 0.0033(7) 0.0042(8) -0.0039(7)
C5 0.0331(8) 0.0389(8) 0.0434(9) 0.0031(7) 0.0160(7) 0.0068(7)
C6 0.0320(7) 0.0337(7) 0.0305(7) 0.0025(6) 0.0108(6) 0.0020(6)
C7 0.0362(8) 0.0432(9) 0.0422(9) 0.0034(7) 0.0171(7) -0.0042(7)
C8 0.0483(10) 0.0357(9) 0.0548(11) 0.0066(8) 0.0203(9) -0.0068(8)
C9 0.0478(10) 0.0315(8) 0.0508(11) 0.0064(7) 0.0159(8) 0.0057(7)
C10 0.0313(8) 0.0362(8) 0.0396(9) 0.0037(7) 0.0094(7) 0.0029(6)
C11 0.0288(7) 0.0311(7) 0.0281(7) 0.0018(6) 0.0071(6) 0.0003(6)
C12 0.0262(7) 0.0309(7) 0.0310(7) 0.0006(6) 0.0052(6) -0.0024(5)
C13 0.0282(7) 0.0302(7) 0.0359(8) 0.0011(6) 0.0038(6) -0.0011(6)
C14 0.0371(9) 0.0437(9) 0.0367(9) 0.0008(7) 0.0041(7) 0.0001(7)
C15 0.0364(9) 0.0493(11) 0.0496(11) -0.0068(9) -0.0070(8) 0.0029(8)
C16 0.0267(8) 0.0504(11) 0.0737(15) -0.0082(10) 0.0053(9) -0.0042(7)
C17 0.0383(10) 0.0600(13) 0.0656(14) 0.0041(10) 0.0199(9) -0.0075(9)
C18 0.0344(9) 0.0511(10) 0.0409(9) 0.0052(8) 0.0075(7) -0.0044(8)
C19 0.0251(7) 0.0364(8) 0.0398(9) 0.0048(7) 0.0054(6) -0.0025(6)
C20 0.0261(7) 0.0403(9) 0.0402(9) 0.0045(7) 0.0035(6) -0.0030(6)
Cl1 0.0486(3) 0.0824(4) 0.0411(3) -0.0004(2) -0.0012(2) -0.0237(3)
Cl2 0.0495(3) 0.0457(3) 0.0596(3) 0.0187(2) 0.0091(2) -0.0022(2)
Cl3 0.0367(2) 0.0662(3) 0.0595(3) -0.0037(2) 0.0160(2) 0.0061(2)
O1 0.0570(9) 0.0295(6) 0.0722(10) -0.0020(6) 0.0097(8) 0.0056(6)
O2 0.0543(9) 0.0522(9) 0.0905(13) 0.0034(8) 0.0223(9) 0.0256(7)

loop_
_atom_type_symbol
_atom_type_description
_atom_type_scat_dispersion_real
_atom_type_scat_dispersion_imag
_atom_type_scat_source
C C 0.0033 0.0016 'International Tables Vol C Tables 4.2.6.8 and 6.1.1.4'
H H 0.0000 0.0000 'International Tables Vol C Tables 4.2.6.8 and 6.1.1.4'
O O 0.0106 0.0060 'International Tables Vol C Tables 4.2.6.8 and 6.1.1.4'
Cl Cl 0.1484 0.1585 'International Tables Vol C Tables 4.2.6.8 and 6.1.1.4'

loop_
_geom_angle_atom_site_label_1
_geom_angle_atom_site_label_2
_geom_angle_atom_site_label_3
_geom_angle
_geom_angle_site_symmetry_1
_geom_angle_site_symmetry_3
_geom_angle_publ_flag
O2 C1 O1 122.02(19) . . ?
O2 C1 C2 127.0(2) . . ?
O1 C1 C2 110.98(16) . . ?
C3 C2 C1 101.79(14) . . ?
C3 C2 C5 108.27(13) . . ?
C1 C2 C5 110.22(14) . . ?
C3 C2 C19 119.71(14) . . ?
C1 C2 C19 111.04(14) . . ?
C5 C2 C19 105.70(14) . . ?
C12 C3 C4 127.38(15) . . ?
C12 C3 C2 123.34(14) . . ?
C4 C3 C2 107.78(14) . . ?
O1 C4 C3 104.38(15) . . ?
O1 C4 H4A 110.9 . . ?
C3 C4 H4A 110.9 . . ?
O1 C4 H4B 110.9 . . ?
C3 C4 H4B 110.9 . . ?
H4A C4 H4B 108.9 . . ?
C6 C5 C2 109.28(13) . . ?
C6 C5 H5A 109.8 . . ?
C2 C5 H5A 109.8 . . ?
C6 C5 H5B 109.8 . . ?
C2 C5 H5B 109.8 . . ?
H5A C5 H5B 108.3 . . ?
C7 C6 C11 119.66(15) . . ?
C7 C6 C5 121.37(15) . . ?
C11 C6 C5 118.97(14) . . ?
C6 C7 C8 120.80(16) . . ?
C6 C7 H7 119.6 . . ?
C8 C7 H7 119.6 . . ?
C9 C8 C7 119.69(17) . . ?
C9 C8 H8 120.2 . . ?
C7 C8 H8 120.2 . . ?
C8 C9 C10 120.37(17) . . ?
C8 C9 H9 119.8 . . ?
C10 C9 H9 119.8 . . ?
C9 C10 C11 120.44(16) . . ?
C9 C10 H10 119.8 . . ?
C11 C10 H10 119.8 . . ?
C10 C11 C6 119.02(14) . . ?
C10 C11 C12 122.49(14) . . ?
C6 C11 C12 118.49(14) . . ?
C3 C12 C11 117.96(14) . . ?
C3 C12 C13 120.83(14) . . ?
C11 C12 C13 121.21(14) . . ?
C18 C13 C14 118.20(16) . . ?
C18 C13 C12 120.23(15) . . ?
C14 C13 C12 121.55(15) . . ?
C15 C14 C13 120.48(18) . . ?
C15 C14 H14 119.8 . . ?
C13 C14 H14 119.8 . . ?
C16 C15 C14 120.43(19) . . ?
C16 C15 H15 119.8 . . ?
C14 C15 H15 119.8 . . ?
C17 C16 C15 119.91(18) . . ?
C17 C16 H16 120.0 . . ?
C15 C16 H16 120.0 . . ?
C16 C17 C18 119.6(2) . . ?
C16 C17 H17 120.2 . . ?
C18 C17 H17 120.2 . . ?
C13 C18 C17 121.42(18) . . ?
C13 C18 H18 119.3 . . ?
C17 C18 H18 119.3 . . ?
C20 C19 C2 120.70(14) . . ?
C20 C19 H19A 107.2 . . ?
C2 C19 H19A 107.2 . . ?
C20 C19 H19B 107.2 . . ?
C2 C19 H19B 107.2 . . ?
H19A C19 H19B 106.8 . . ?
C19 C20 Cl2 112.85(13) . . ?
C19 C20 Cl3 112.03(12) . . ?
Cl2 C20 Cl3 108.36(9) . . ?
C19 C20 Cl1 107.60(11) . . ?
Cl2 C20 Cl1 107.92(9) . . ?
Cl3 C20 Cl1 107.89(10) . . ?
C1 O1 C4 111.26(14) . . ?

loop_
_geom_bond_atom_site_label_1
_geom_bond_atom_site_label_2
_geom_bond_distance
_geom_bond_site_symmetry_2
_geom_bond_publ_flag
C1 O2 1.193(2) . ?
C1 O1 1.354(3) . ?
C1 C2 1.526(2) . ?
C2 C3 1.507(2) . ?
C2 C5 1.537(2) . ?
C2 C19 1.544(2) . ?
C3 C12 1.335(2) . ?
C3 C4 1.502(2) . ?
C4 O1 1.452(2) . ?
C4 H4A 0.9700 . ?
C4 H4B 0.9700 . ?
C5 C6 1.508(2) . ?
C5 H5A 0.9700 . ?
C5 H5B 0.9700 . ?
C6 C7 1.384(2) . ?
C6 C11 1.408(2) . ?
C7 C8 1.385(3) . ?
C7 H7 0.9300 . ?
C8 C9 1.382(3) . ?
C8 H8 0.9300 . ?
C9 C10 1.386(2) . ?
C9 H9 0.9300 . ?
C10 C11 1.393(2) . ?
C10 H10 0.9300 . ?
C11 C12 1.481(2) . ?
C12 C13 1.485(2) . ?
C13 C18 1.388(2) . ?
C13 C14 1.393(2) . ?
C14 C15 1.386(3) . ?
C14 H14 0.9300 . ?
C15 C16 1.380(3) . ?
C15 H15 0.9300 . ?
C16 C17 1.379(3) . ?
C16 H16 0.9300 . ?
C17 C18 1.388(3) . ?
C17 H17 0.9300 . ?
C18 H18 0.9300 . ?
C19 C20 1.516(2) . ?
C19 H19A 0.9700 . ?
C19 H19B 0.9700 . ?
C20 Cl2 1.7718(19) . ?
C20 Cl3 1.7737(18) . ?
C20 Cl1 1.7774(18) . ?

loop_
_geom_torsion_atom_site_label_1
_geom_torsion_atom_site_label_2
_geom_torsion_atom_site_label_3
_geom_torsion_atom_site_label_4
_geom_torsion
_geom_torsion_site_symmetry_1
_geom_torsion_site_symmetry_2
_geom_torsion_site_symmetry_3
_geom_torsion_site_symmetry_4
_geom_torsion_publ_flag
O2 C1 C2 C3 -170.7(2) . . . . ?
O1 C1 C2 C3 6.9(2) . . . . ?
O2 C1 C2 C5 -56.0(3) . . . . ?
O1 C1 C2 C5 121.60(17) . . . . ?
O2 C1 C2 C19 60.8(3) . . . . ?
O1 C1 C2 C19 -121.62(17) . . . . ?
C1 C2 C3 C12 150.58(17) . . . . ?
C5 C2 C3 C12 34.4(2) . . . . ?
C19 C2 C3 C12 -86.7(2) . . . . ?
C1 C2 C3 C4 -16.34(19) . . . . ?
C5 C2 C3 C4 -132.48(16) . . . . ?
C19 C2 C3 C4 106.43(17) . . . . ?
C12 C3 C4 O1 -146.26(18) . . . . ?
C2 C3 C4 O1 20.0(2) . . . . ?
C3 C2 C5 C6 -53.09(18) . . . . ?
C1 C2 C5 C6 -163.62(15) . . . . ?
C19 C2 C5 C6 76.32(17) . . . . ?
C2 C5 C6 C7 -140.82(17) . . . . ?
C2 C5 C6 C11 40.3(2) . . . . ?
C11 C6 C7 C8 0.7(3) . . . . ?
C5 C6 C7 C8 -178.17(18) . . . . ?
C6 C7 C8 C9 0.6(3) . . . . ?
C7 C8 C9 C10 -0.8(3) . . . . ?
C8 C9 C10 C11 -0.3(3) . . . . ?
C9 C10 C11 C6 1.5(3) . . . . ?
C9 C10 C11 C12 -178.31(16) . . . . ?
C7 C6 C11 C10 -1.7(2) . . . . ?
C5 C6 C11 C10 177.15(16) . . . . ?
C7 C6 C11 C12 178.12(16) . . . . ?
C5 C6 C11 C12 -3.0(2) . . . . ?
C4 C3 C12 C11 167.30(17) . . . . ?
C2 C3 C12 C11 3.0(2) . . . . ?
C4 C3 C12 C13 -12.9(3) . . . . ?
C2 C3 C12 C13 -177.19(15) . . . . ?
C10 C11 C12 C3 159.24(16) . . . . ?
C6 C11 C12 C3 -20.6(2) . . . . ?
C10 C11 C12 C13 -20.5(2) . . . . ?
C6 C11 C12 C13 159.63(15) . . . . ?
C3 C12 C13 C18 -53.2(2) . . . . ?
C11 C12 C13 C18 126.57(18) . . . . ?
C3 C12 C13 C14 125.01(19) . . . . ?
C11 C12 C13 C14 -55.2(2) . . . . ?
C18 C13 C14 C15 0.9(3) . . . . ?
C12 C13 C14 C15 -177.34(17) . . . . ?
C13 C14 C15 C16 -0.6(3) . . . . ?
C14 C15 C16 C17 0.0(3) . . . . ?
C15 C16 C17 C18 0.2(3) . . . . ?
C14 C13 C18 C17 -0.7(3) . . . . ?
C12 C13 C18 C17 177.57(19) . . . . ?
C16 C17 C18 C13 0.2(3) . . . . ?
C3 C2 C19 C20 -42.1(2) . . . . ?
C1 C2 C19 C20 76.0(2) . . . . ?
C5 C2 C19 C20 -164.47(14) . . . . ?
C2 C19 C20 Cl2 -51.99(18) . . . . ?
C2 C19 C20 Cl3 70.64(18) . . . . ?
C2 C19 C20 Cl1 -170.93(12) . . . . ?
O2 C1 O1 C4 -176.6(2) . . . . ?
C2 C1 O1 C4 5.7(2) . . . . ?
C3 C4 O1 C1 -15.9(2) . . . . ?
